data_4061872
_journal_name_full Organometallics
_journal_year 2003
_chemical_formula_sum 'C33.5 H31.5 Cl4.5 N2 O4 Pt S2'
_chemical_formula_weight 944.84
_space_group_IT_number 2
_symmetry_cell_setting triclinic
_symmetry_space_group_name_Hall '-P 1'
_symmetry_space_group_name_H-M 'P -1'
_cell_angle_alpha 77.0710(10)
_cell_angle_beta 78.1620(10)
_cell_angle_gamma 89.5830(10)
_cell_formula_units_Z 2
_cell_length_a 9.1280(3)
_cell_length_b 13.7480(4)
_cell_length_c 15.2970(5)
_cell_measurement_temperature 293(2)
_cell_volume 1829.69(10)
_exptl_crystal_density_diffrn 1.715
_cod_depositor_comments
;
The following automatic conversions were performed:
'_symmetry_cell_setting' value 'Triclinic' changed to 'triclinic'
according to '/home/saulius/struct/CIF-dictionaries/cif_core.dic'
dictionary named 'cif_core.dic' version 2.4.1 from 2010-06-29.

Automatic conversion script
Id: cif_fix_enum 1527 2010-12-29 10:47:43Z saulius 
;
_cod_original_formula_sum 'C33.50 H31.50 Cl4.50 N2 O4 Pt S2'
_cod_database_code 4061872

loop_
_symmetry_equiv_pos_as_xyz
'x, y, z'
'-x, -y, -z'

loop_
_atom_site_label
_atom_site_type_symbol
_atom_site_fract_x
_atom_site_fract_y
_atom_site_fract_z
_atom_site_U_iso_or_equiv
_atom_site_adp_type
_atom_site_occupancy
_atom_site_calc_flag
_atom_site_refinement_flags
_atom_site_disorder_assembly
_atom_site_disorder_group
Pt Pt 0.120126(15) 0.626880(10) 0.718650(9) 0.03602(6) Uani 1 d . . .
S1 S -0.08053(14) 0.69537(9) 0.80856(8) 0.0492(2) Uani 1 d D . .
S2 S 0.31468(12) 0.55173(9) 0.63086(7) 0.0447(2) Uani 1 d D . .
O2 O 0.2506(4) 0.7925(4) 0.4919(2) 0.0726(12) Uani 1 d . . .
O3 O 0.3230(13) 0.7331(5) 0.8757(4) 0.191(5) Uani 1 d . . .
O4 O 0.1693(7) 0.8488(5) 0.8171(4) 0.119(2) Uani 1 d . . .
O1 O 0.4507(4) 0.7952(3) 0.5544(2) 0.0587(8) Uani 1 d . . .
N1 N -0.0337(4) 0.5565(3) 0.6558(2) 0.0380(6) Uani 1 d . . .
N2 N 0.0690(4) 0.4770(3) 0.8082(2) 0.0391(7) Uani 1 d . . .
C2 C 0.2774(6) 0.7285(4) 0.7341(3) 0.0511(10) Uani 1 d D . .
H2 H 0.382(3) 0.711(4) 0.722(4) 0.061 Uiso 1 d D . .
C1 C 0.2125(5) 0.7687(3) 0.6557(3) 0.0464(9) Uani 1 d D . .
H1 H 0.139(5) 0.820(3) 0.656(4) 0.056 Uiso 1 d D . .
C28 C -0.0004(4) 0.4141(3) 0.7708(3) 0.0404(8) Uani 1 d . . .
C20 C -0.0277(5) 0.3119(3) 0.8111(3) 0.0498(10) Uani 1 d . . .
C27 C -0.0536(4) 0.4566(3) 0.6889(3) 0.0391(8) Uani 1 d . . .
C23 C -0.1320(5) 0.3944(4) 0.6506(3) 0.0470(9) Uani 1 d . . .
C32 C 0.4409(7) 0.5033(7) 0.7056(5) 0.094(3) Uani 1 d D . .
H32A H 0.5219 0.4720 0.6729 0.141 Uiso 1 calc R . .
H32B H 0.3877 0.4551 0.7578 0.141 Uiso 1 calc R . .
H32C H 0.4801 0.5570 0.7258 0.141 Uiso 1 calc R . .
C31 C -0.2459(6) 0.6179(5) 0.8181(4) 0.0675(15) Uani 1 d D . .
H31A H -0.3309 0.6424 0.8540 0.101 Uiso 1 calc R . .
H31B H -0.2305 0.5503 0.8473 0.101 Uiso 1 calc R . .
H31C H -0.2637 0.6200 0.7580 0.101 Uiso 1 calc R . .
C26 C -0.0973(5) 0.6022(3) 0.5858(3) 0.0434(8) Uani 1 d . . .
C22 C -0.1491(6) 0.2899(4) 0.6897(4) 0.0595(12) Uani 1 d . . .
H22 H -0.1951 0.2487 0.6618 0.071 Uiso 1 calc R . .
C21 C -0.0998(7) 0.2502(4) 0.7661(4) 0.0619(13) Uani 1 d . . .
H21 H -0.1122 0.1817 0.7905 0.074 Uiso 1 calc R . .
C25 C -0.1778(5) 0.5417(4) 0.5437(3) 0.0496(10) Uani 1 d . . .
H25 H -0.2216 0.5722 0.4953 0.060 Uiso 1 calc R . .
C19 C 0.0182(7) 0.2754(4) 0.8940(3) 0.0619(13) Uani 1 d . . .
H19 H 0.0036 0.2080 0.9228 0.074 Uiso 1 calc R . .
C3 C 0.3013(5) 0.7852(3) 0.5589(3) 0.0474(9) Uani 1 d . . .
C18 C 0.0839(7) 0.3390(4) 0.9318(3) 0.0616(13) Uani 1 d . . .
H18 H 0.1114 0.3151 0.9878 0.074 Uiso 1 calc R . .
C17 C 0.1115(5) 0.4412(4) 0.8878(3) 0.0476(9) Uani 1 d . . .
C30 C -0.0883(6) 0.7121(4) 0.5547(4) 0.0550(11) Uani 1 d . . .
H30A H -0.0311 0.7400 0.5900 0.083 Uiso 1 calc R . .
H30B H -0.1875 0.7372 0.5631 0.083 Uiso 1 calc R . .
H30C H -0.0406 0.7306 0.4910 0.083 Uiso 1 calc R . .
C29 C 0.1835(6) 0.5104(4) 0.9294(3) 0.0605(12) Uani 1 d . . .
H29A H 0.1933 0.5762 0.8902 0.091 Uiso 1 calc R . .
H29B H 0.2809 0.4878 0.9367 0.091 Uiso 1 calc R . .
H29C H 0.1230 0.5122 0.9883 0.091 Uiso 1 calc R . .
C24 C -0.1902(5) 0.4416(4) 0.5737(3) 0.0525(11) Uani 1 d . . .
H24 H -0.2372 0.4034 0.5436 0.063 Uiso 1 calc R . .
C11A C 0.1069(8) 0.9102(5) 0.8795(4) 0.052(2) Uani 0.50 d PG A 1
C12A C 0.2125(6) 0.9523(5) 0.9153(5) 0.062(3) Uani 0.50 d PG A 1
C13A C 0.1662(8) 1.0025(6) 0.9851(5) 0.074(3) Uani 0.50 d PG . 1
C14A C 0.0143(9) 1.0106(7) 1.0189(6) 0.068(4) Uani 0.50 d PG . 1
C15A C -0.0913(7) 0.9685(7) 0.9831(7) 0.073(4) Uani 0.50 d PG . 1
C16A C -0.0450(7) 0.9183(6) 0.9134(6) 0.064(3) Uani 0.50 d PG . 1
C34A C 0.4513(14) 0.7564(10) 1.0455(8) 0.081(4) Uani 0.50 d PD B 1
H34A H 0.3560 0.7824 1.0322 0.097 Uiso 0.50 calc PR B 1
Cl4A Cl 0.5917(6) 0.7956(5) 0.9490(3) 0.1226(17) Uani 0.50 d PD B 1
Cl5A Cl 0.4355(8) 0.6271(4) 1.0768(5) 0.142(2) Uani 0.50 d PD B 1
Cl6A Cl 0.4943(9) 0.8048(8) 1.1332(5) 0.179(4) Uani 0.50 d PD B 1
C11B C 0.3922(9) 0.7492(6) 0.9421(4) 0.058(2) Uani 0.50 d PG C 2
C16B C 0.4142(11) 0.6720(6) 1.0137(6) 0.082(4) Uani 0.50 d PG C 2
H16B H 0.4050 0.6060 1.0095 0.098 Uiso 0.50 calc PR C 2
C15B C 0.4500(14) 0.6935(8) 1.0916(5) 0.101(7) Uani 0.50 d PG C 2
H15B H 0.4648 0.6418 1.1394 0.121 Uiso 0.50 calc PR C 2
C14B C 0.4639(15) 0.7922(10) 1.0979(6) 0.130(11) Uani 0.50 d PG C 2
H14B H 0.4878 0.8065 1.1500 0.155 Uiso 0.50 calc PR C 2
C13B C 0.4419(14) 0.8694(7) 1.0264(7) 0.108(6) Uani 0.50 d PG C 2
H13B H 0.4511 0.9354 1.0306 0.130 Uiso 0.50 calc PR C 2
C12B C 0.4060(11) 0.8479(5) 0.9485(6) 0.079(4) Uani 0.50 d PG C 2
H12B H 0.3913 0.8996 0.9006 0.095 Uiso 0.50 calc PR C 2
C5 C 0.5423(4) 0.8103(3) 0.4663(2) 0.0560(11) Uani 1 d G . .
C6 C 0.5761(4) 0.7313(2) 0.4236(3) 0.0634(13) Uani 1 d G . .
H6 H 0.5339 0.6678 0.4521 0.076 Uiso 1 calc R . .
C7 C 0.6730(5) 0.7470(3) 0.3384(3) 0.0819(18) Uani 1 d G . .
H7 H 0.6956 0.6941 0.3099 0.098 Uiso 1 calc R . .
C8 C 0.7361(5) 0.8418(3) 0.2959(2) 0.087(2) Uani 1 d G . .
H8 H 0.8009 0.8524 0.2388 0.105 Uiso 1 calc R . .
C9 C 0.7023(5) 0.9209(3) 0.3385(3) 0.097(2) Uani 1 d G . .
H9 H 0.7446 0.9843 0.3101 0.116 Uiso 1 calc R . .
C10 C 0.6054(5) 0.9051(2) 0.4238(3) 0.086(2) Uani 1 d G . .
H10 H 0.5828 0.9580 0.4523 0.103 Uiso 1 calc R . .
C4 C 0.2506(8) 0.7716(5) 0.8167(4) 0.0666(16) Uani 1 d . . .
C33 C 0.7686(13) 0.9415(10) 0.7027(8) 0.176(6) Uani 1 d D . .
H33 H 0.8115 0.8888 0.7435 0.211 Uiso 1 calc R . .
Cl1 Cl 0.6327(4) 0.8825(2) 0.6736(3) 0.1420(11) Uani 1 d D . .
Cl2 Cl 0.9135(4) 0.9937(3) 0.6225(4) 0.224(3) Uani 1 d D . .
Cl3 Cl 0.6915(6) 1.0203(3) 0.7719(3) 0.206(2) Uani 1 d D . .

loop_
_atom_site_aniso_label
_atom_site_aniso_U_11
_atom_site_aniso_U_22
_atom_site_aniso_U_33
_atom_site_aniso_U_23
_atom_site_aniso_U_13
_atom_site_aniso_U_12
Pt 0.04128(9) 0.03656(9) 0.03083(8) -0.00711(5) -0.00944(5) -0.00114(6)
S1 0.0555(6) 0.0496(6) 0.0434(5) -0.0170(5) -0.0057(4) 0.0043(5)
S2 0.0467(5) 0.0477(6) 0.0400(5) -0.0116(4) -0.0080(4) 0.0033(4)
O2 0.057(2) 0.113(4) 0.0404(17) -0.0015(19) -0.0115(15) -0.002(2)
O3 0.384(13) 0.105(4) 0.103(4) 0.033(4) -0.157(7) -0.120(7)
O4 0.130(5) 0.124(5) 0.103(4) -0.082(4) 0.035(3) -0.057(4)
O1 0.0516(18) 0.075(2) 0.0499(18) -0.0156(17) -0.0092(14) -0.0078(16)
N1 0.0388(15) 0.0419(17) 0.0343(15) -0.0112(13) -0.0067(12) 0.0003(13)
N2 0.0411(16) 0.0402(17) 0.0330(15) -0.0046(13) -0.0046(12) -0.0006(13)
C2 0.062(3) 0.049(2) 0.044(2) -0.0086(19) -0.016(2) -0.013(2)
C1 0.058(2) 0.038(2) 0.042(2) -0.0078(17) -0.0097(18) -0.0075(18)
C28 0.0430(19) 0.0376(19) 0.0376(18) -0.0085(15) -0.0018(15) -0.0022(15)
C20 0.056(2) 0.041(2) 0.047(2) -0.0078(18) 0.0012(18) -0.0025(18)
C27 0.0379(17) 0.043(2) 0.0359(17) -0.0115(15) -0.0028(14) -0.0012(15)
C23 0.045(2) 0.053(3) 0.046(2) -0.0197(19) -0.0048(17) -0.0053(18)
C32 0.068(3) 0.158(8) 0.080(4) -0.054(5) -0.038(3) 0.055(4)
C31 0.048(2) 0.089(4) 0.067(3) -0.031(3) 0.000(2) -0.004(3)
C26 0.0434(19) 0.052(2) 0.0379(19) -0.0144(17) -0.0100(15) 0.0050(17)
C22 0.068(3) 0.052(3) 0.061(3) -0.022(2) -0.008(2) -0.017(2)
C21 0.074(3) 0.044(3) 0.063(3) -0.010(2) -0.004(3) -0.010(2)
C25 0.046(2) 0.069(3) 0.040(2) -0.018(2) -0.0147(17) 0.002(2)
C19 0.088(4) 0.041(2) 0.048(2) 0.0024(19) -0.008(2) 0.001(2)
C3 0.053(2) 0.043(2) 0.043(2) -0.0043(17) -0.0115(18) -0.0041(18)
C18 0.081(3) 0.057(3) 0.042(2) 0.004(2) -0.016(2) 0.005(3)
C17 0.054(2) 0.051(2) 0.0358(19) -0.0076(17) -0.0083(17) 0.0088(19)
C30 0.059(3) 0.055(3) 0.055(3) -0.010(2) -0.024(2) 0.010(2)
C29 0.069(3) 0.073(3) 0.042(2) -0.010(2) -0.019(2) 0.002(3)
C24 0.045(2) 0.071(3) 0.047(2) -0.025(2) -0.0096(18) -0.010(2)
C11A 0.087(7) 0.027(4) 0.043(4) -0.008(3) -0.018(4) 0.000(4)
C12A 0.082(7) 0.050(5) 0.060(6) -0.020(5) -0.017(5) -0.014(5)
C13A 0.104(10) 0.056(7) 0.070(7) -0.029(6) -0.018(7) 0.003(7)
C14A 0.118(12) 0.037(6) 0.043(7) -0.011(4) -0.003(8) 0.013(7)
C15A 0.087(10) 0.056(9) 0.068(8) -0.003(6) -0.010(7) 0.017(7)
C16A 0.087(8) 0.048(5) 0.059(6) -0.013(5) -0.019(5) 0.018(5)
C34A 0.060(6) 0.119(13) 0.063(8) -0.011(8) -0.020(6) 0.000(7)
Cl4A 0.109(3) 0.157(5) 0.092(3) -0.038(3) 0.011(2) -0.041(3)
Cl5A 0.158(5) 0.087(3) 0.175(6) 0.024(3) -0.075(5) -0.015(3)
Cl6A 0.145(6) 0.265(10) 0.137(5) -0.121(7) 0.034(4) -0.074(6)
C11B 0.055(5) 0.080(7) 0.046(5) -0.026(5) -0.014(4) 0.000(5)
C16B 0.108(11) 0.086(9) 0.064(7) -0.021(7) -0.040(7) 0.019(8)
C15B 0.089(10) 0.17(2) 0.064(9) -0.059(13) -0.035(8) 0.012(13)
C14B 0.100(13) 0.24(3) 0.070(11) -0.063(15) -0.045(10) 0.022(16)
C13B 0.130(14) 0.118(13) 0.109(12) -0.076(11) -0.044(11) -0.010(11)
C12B 0.088(8) 0.089(9) 0.075(8) -0.037(7) -0.030(7) -0.008(7)
C5 0.050(2) 0.063(3) 0.052(2) -0.010(2) -0.009(2) 0.002(2)
C6 0.065(3) 0.057(3) 0.066(3) -0.014(3) -0.009(2) 0.002(2)
C7 0.076(4) 0.084(5) 0.084(4) -0.034(4) 0.005(3) 0.010(3)
C8 0.078(4) 0.092(5) 0.072(4) -0.007(4) 0.017(3) 0.008(4)
C9 0.097(5) 0.065(4) 0.099(5) -0.006(4) 0.030(4) -0.005(4)
C10 0.089(4) 0.057(3) 0.096(5) -0.020(3) 0.021(4) -0.007(3)
C4 0.098(4) 0.060(3) 0.046(2) -0.008(2) -0.026(3) -0.031(3)
C33 0.200(13) 0.193(13) 0.137(10) -0.087(9) 0.019(9) -0.098(11)
Cl1 0.142(2) 0.128(2) 0.197(3) -0.084(2) -0.075(2) 0.0217(17)
Cl2 0.145(3) 0.162(3) 0.269(5) 0.075(3) 0.038(3) 0.022(2)
Cl3 0.319(6) 0.142(3) 0.157(3) -0.076(2) 0.001(3) -0.083(3)

loop_
_geom_bond_atom_site_label_1
_geom_bond_atom_site_label_2
_geom_bond_distance
_geom_bond_site_symmetry_2
_geom_bond_publ_flag
Pt C1 2.071(4) . ?
Pt C2 2.095(4) . ?
Pt N1 2.196(3) . ?
Pt N2 2.198(3) . ?
Pt S2 2.3749(11) . ?
Pt S1 2.3778(11) . ?
S1 C31 1.816(5) . ?
S2 C32 1.807(6) . ?
O2 C3 1.192(6) . ?
O3 C4 1.248(9) . ?
O3 C11B 1.359(7) . ?
O4 C4 1.291(9) . ?
O4 C11A 1.442(7) . ?
O1 C3 1.358(6) . ?
O1 C5 1.405(4) . ?
N1 C26 1.351(5) . ?
N1 C27 1.354(5) . ?
N2 C17 1.340(5) . ?
N2 C28 1.362(5) . ?
C2 C1 1.444(6) . ?
C2 C4 1.487(7) . ?
C2 H2 0.974(16) . ?
C1 C3 1.504(6) . ?
C1 H1 0.969(16) . ?
C28 C20 1.404(6) . ?
C28 C27 1.437(6) . ?
C20 C19 1.402(7) . ?
C20 C21 1.443(7) . ?
C27 C23 1.410(6) . ?
C23 C24 1.413(7) . ?
C23 C22 1.423(7) . ?
C32 H32A 0.9600 . ?
C32 H32B 0.9600 . ?
C32 H32C 0.9600 . ?
C31 H31A 0.9600 . ?
C31 H31B 0.9600 . ?
C31 H31C 0.9600 . ?
C26 C25 1.445(6) . ?
C26 C30 1.477(7) . ?
C22 C21 1.339(8) . ?
C22 H22 0.9300 . ?
C21 H21 0.9300 . ?
C25 C24 1.347(7) . ?
C25 H25 0.9300 . ?
C19 C18 1.356(8) . ?
C19 H19 0.9300 . ?
C18 C17 1.415(7) . ?
C18 H18 0.9300 . ?
C17 C29 1.482(7) . ?
C30 H30A 0.9600 . ?
C30 H30B 0.9600 . ?
C30 H30C 0.9600 . ?
C29 H29A 0.9600 . ?
C29 H29B 0.9600 . ?
C29 H29C 0.9600 . ?
C24 H24 0.9300 . ?
C11A C12A 1.3900 . ?
C11A C16A 1.3900 . ?
C12A C13A 1.3900 . ?
C13A C15A 0.900(16) 2_577 ?
C13A C14A 1.3900 . ?
C13A C14A 1.673(14) 2_577 ?
C14A C15A 0.754(17) 2_577 ?
C14A C14A 0.791(15) 2_577 ?
C14A C15A 1.3900 . ?
C14A C16A 1.639(12) 2_577 ?
C14A C13A 1.673(18) 2_577 ?
C15A C14A 0.754(14) 2_577 ?
C15A C13A 0.900(12) 2_577 ?
C15A C16A 1.3900 . ?
C16A C14A 1.639(13) 2_577 ?
C34A Cl4A 1.729(12) . ?
C34A Cl5A 1.733(13) . ?
C34A Cl6A 1.738(12) . ?
C34A H34A 0.9800 . ?
C11B C16B 1.3900 . ?
C11B C12B 1.3900 . ?
C16B C15B 1.3900 . ?
C16B H16B 0.9300 . ?
C15B C14B 1.3900 . ?
C15B H15B 0.9300 . ?
C14B C13B 1.3900 . ?
C14B H14B 0.9300 . ?
C13B C12B 1.3900 . ?
C13B H13B 0.9300 . ?
C12B H12B 0.9300 . ?
C5 C6 1.3900 . ?
C5 C10 1.3900 . ?
C6 C7 1.3900 . ?
C6 H6 0.9300 . ?
C7 C8 1.3900 . ?
C7 H7 0.9300 . ?
C8 C9 1.3900 . ?
C8 H8 0.9300 . ?
C9 C10 1.3900 . ?
C9 H9 0.9300 . ?
C10 H10 0.9300 . ?
C33 Cl2 1.651(10) . ?
C33 Cl1 1.672(10) . ?
C33 Cl3 1.728(11) . ?
C33 H33 0.9800 . ?
